data_1545694
loop_
_publ_author_name
'Dhungana, Roshan K.'
'Shrestha, Bijay'
'Thapa-Magar, Rajani'
'Basnet, Prakash'
'Giri, Ramesh'

_publ_section_title
;
 Pd-Catalyzed Regioselective 1,2-Dicarbofunctionalization of Unactivated
 Olefins by a Heck Reaction/Enolate Cyclization Cascade.
;
_journal_issue 8
_journal_name_full 'Organic letters'
_journal_page_first 2154
_journal_page_last 2157
_journal_paper_doi 10.1021/acs.orglett.7b00794
_journal_volume 19
_journal_year 2017
_chemical_formula_sum 'C24 H23 N O'
_chemical_formula_weight 341.43
_chemical_name_common RD-1-181
_space_group_crystal_system orthorhombic
_space_group_IT_number 33
_space_group_name_Hall 'P 2c -2n'
_space_group_name_H-M_alt 'P n a 21'
_symmetry_space_group_name_Hall 'P 2c -2n'
_symmetry_space_group_name_H-M 'P n a 21'
_atom_sites_solution_hydrogens geom
_cell_angle_alpha 90
_cell_angle_beta 90
_cell_angle_gamma 90
_cell_formula_units_Z 4
_cell_length_a 11.5218(4)
_cell_length_b 9.9089(3)
_cell_length_c 16.3736(5)
_cell_measurement_reflns_used 4347
_cell_measurement_temperature 100.(2)
_cell_measurement_theta_max 27.5201
_cell_measurement_theta_min 2.4025
_cell_volume 1869.35(10)
_computing_cell_refinement 'SAINT V8.37A (Bruker AXS Inc., 2015)'
_computing_data_reduction 'SAINT V8.37A (Bruker AXS Inc., 2015)'
_computing_structure_refinement 'SHELXL-2014/7 (Sheldrick, 2014)'
_computing_structure_solution 'XT, VERSION 2014/5'
_diffrn_ambient_temperature 100.(2)
_diffrn_detector_area_resol_mean 8.3333
_diffrn_measured_fraction_theta_full 1.000
_diffrn_measured_fraction_theta_max 1.000
_diffrn_measurement_device_type 'Bruker Kappa APEXII CCD'
_diffrn_measurement_method '\f and \w scans'
_diffrn_radiation_monochromator graphite
_diffrn_radiation_type 'Mo K\a'
_diffrn_radiation_wavelength 0.71073
_diffrn_reflns_av_R_equivalents 0.0392
_diffrn_reflns_av_unetI/netI 0.0434
_diffrn_reflns_limit_h_max 15
_diffrn_reflns_limit_h_min -15
_diffrn_reflns_limit_k_max 13
_diffrn_reflns_limit_k_min -10
_diffrn_reflns_limit_l_max 21
_diffrn_reflns_limit_l_min -21
_diffrn_reflns_number 17877
_diffrn_reflns_theta_full 28.32
_diffrn_reflns_theta_max 28.32
_diffrn_reflns_theta_min 2.40
_diffrn_source 'fine-focus tube'
_exptl_absorpt_coefficient_mu 0.073
_exptl_absorpt_correction_T_max 0.99
_exptl_absorpt_correction_T_min 0.93
_exptl_absorpt_correction_type multi-scan
_exptl_absorpt_process_details
;
SADABS V2016/2 - Bruker AXS area detector scaling and absorption correction
;
_exptl_crystal_colour colourless
_exptl_crystal_density_diffrn 1.213
_exptl_crystal_density_method 'not measured'
_exptl_crystal_description block
_exptl_crystal_F_000 728
_exptl_crystal_size_max 0.386
_exptl_crystal_size_mid 0.242
_exptl_crystal_size_min 0.140
_refine_diff_density_max 0.174
_refine_diff_density_min -0.175
_refine_ls_abs_structure_details
;

Refined as an inversion twin.
;
_refine_ls_abs_structure_Flack 0.(2)
_refine_ls_extinction_method none
_refine_ls_goodness_of_fit_ref 1.021
_refine_ls_hydrogen_treatment constr
_refine_ls_matrix_type full
_refine_ls_number_parameters 237
_refine_ls_number_reflns 4507
_refine_ls_number_restraints 1
_refine_ls_restrained_S_all 1.021
_refine_ls_R_factor_all 0.0583
_refine_ls_R_factor_gt 0.0416
_refine_ls_shift/su_max 0.000
_refine_ls_shift/su_mean 0.000
_refine_ls_structure_factor_coef Fsqd
_refine_ls_weighting_details 'w=1/[\s^2^(Fo^2^)+(0.0346P)^2^+0.2982P] where P=(Fo^2^+2Fc^2^)/3'
_refine_ls_weighting_scheme calc
_refine_ls_wR_factor_gt 0.0791
_refine_ls_wR_factor_ref 0.0858
_reflns_number_gt 3696
_reflns_number_total 4507
_reflns_threshold_expression 'I > 2\s(I)'
_cod_data_source_file ol7b00794_si_002.cif
_cod_data_source_block rgRD1_181
_cod_depositor_comments
;
The following automatic conversions were performed:

'_exptl_absorpt_correction_type' value 'Multi-Scan' changed to
'multi-scan' according to
/home/data/users/saulius/crontab/automatic-downloads/rss-feeds/ACS/lib/dictionaries/cif_core.dic
dictionary named 'cif_core.dic' version 2.4.2 from 2011-04-26.

Automatic conversion script
Id: cif_fix_values 4973 2017-02-22 13:04:09Z antanas 

 Adding full bibliography for 1545694.cif.
;
_cod_database_code 1545694

loop_
_space_group_symop_operation_xyz
'x, y, z'
'-x, -y, z+1/2'
'x+1/2, -y+1/2, z'
'-x+1/2, y+1/2, z+1/2'

loop_
_atom_site_type_symbol
_atom_site_label
_atom_site_fract_x
_atom_site_fract_y
_atom_site_fract_z
_atom_site_U_iso_or_equiv
_atom_site_adp_type
_atom_site_calc_flag
_atom_site_refinement_flags_adp
_atom_site_refinement_flags_posn
_atom_site_occupancy
O O1 0.46157(16) 0.85889(16) 0.47426(12) 0.0350(5) Uani d . . 1
N N1 0.56475(15) 0.70565(17) 0.55265(13) 0.0220(4) Uani d . . 1
C C1 0.5622(2) 0.7670(2) 0.63082(15) 0.0230(5) Uani d . . 1
C C2 0.4956(2) 0.8814(3) 0.64684(16) 0.0292(6) Uani d . . 1
H H2A 0.4481 0.9196 0.6054 0.035 Uiso calc U R 1
C C3 0.4994(2) 0.9388(3) 0.72377(17) 0.0344(6) Uani d . . 1
H H3A 0.4558 1.0184 0.734 0.041 Uiso calc U R 1
C C4 0.5642(2) 0.8843(3) 0.78578(17) 0.0316(6) Uani d . . 1
H H4A 0.5645 0.9245 0.8385 0.038 Uiso calc U R 1
C C5 0.6288(2) 0.7703(3) 0.77021(17) 0.0377(7) Uani d . . 1
H H5A 0.6738 0.7309 0.8126 0.045 Uiso calc U R 1
C C6 0.6288(2) 0.7126(2) 0.69350(17) 0.0354(7) Uani d . . 1
H H6A 0.6749 0.6349 0.6834 0.042 Uiso calc U R 1
C C7 0.51842(19) 0.7558(2) 0.48161(15) 0.0240(5) Uani d . . 1
C C8 0.55198(19) 0.6620(2) 0.41171(15) 0.0215(5) Uani d . . 1
H H8A 0.6213 0.7013 0.3837 0.026 Uiso calc U R 1
C C9 0.59033(18) 0.5320(2) 0.45514(14) 0.0200(5) Uani d . . 1
H H9A 0.5203 0.4743 0.4644 0.024 Uiso calc U R 1
C C10 0.6333(2) 0.5831(2) 0.53774(15) 0.0247(5) Uani d . . 1
H H10A 0.6195 0.5151 0.581 0.03 Uiso calc U R 1
H H10B 0.7173 0.6041 0.5357 0.03 Uiso calc U R 1
C C11 0.45627(18) 0.6485(2) 0.34962(14) 0.0183(5) Uani d . . 1
C C12 0.3507(2) 0.5921(2) 0.37117(15) 0.0226(5) Uani d . . 1
H H12A 0.3397 0.5588 0.425 0.027 Uiso calc U R 1
C C13 0.26108(19) 0.5834(2) 0.31535(15) 0.0246(5) Uani d . . 1
H H13A 0.1895 0.5433 0.3308 0.03 Uiso calc U R 1
C C14 0.2755(2) 0.6331(2) 0.23699(15) 0.0242(5) Uani d . . 1
H H14A 0.2135 0.6283 0.1988 0.029 Uiso calc U R 1
C C15 0.3797(2) 0.6894(2) 0.21468(16) 0.0284(6) Uani d . . 1
H H15A 0.3899 0.724 0.161 0.034 Uiso calc U R 1
C C16 0.47024(19) 0.6957(2) 0.27062(15) 0.0254(5) Uani d . . 1
H H16A 0.5427 0.7328 0.2544 0.03 Uiso calc U R 1
C C17 0.6806(2) 0.4493(2) 0.40907(15) 0.0245(5) Uani d . . 1
H H17A 0.647 0.4177 0.3568 0.029 Uiso calc U R 1
H H17B 0.7484 0.5069 0.3964 0.029 Uiso calc U R 1
C C18 0.71969(18) 0.3291(2) 0.45865(14) 0.0202(5) Uani d . . 1
C C19 0.82367(19) 0.3307(2) 0.50182(14) 0.0208(5) Uani d . . 1
H H19A 0.8738 0.4064 0.4971 0.025 Uiso calc U R 1
C C20 0.85530(18) 0.2237(2) 0.55158(15) 0.0216(5) Uani d . . 1
H H20A 0.9271 0.2272 0.58 0.026 Uiso calc U R 1
C C21 0.78428(19) 0.1114(2) 0.56075(15) 0.0217(5) Uani d . . 1
C C22 0.68085(19) 0.1088(2) 0.51626(15) 0.0235(5) Uani d . . 1
H H22A 0.6311 0.0327 0.5204 0.028 Uiso calc U R 1
C C23 0.64972(18) 0.2151(2) 0.46640(15) 0.0224(5) Uani d . . 1
H H23A 0.579 0.2104 0.4367 0.027 Uiso calc U R 1
C C24 0.8166(2) -0.0030(3) 0.61686(17) 0.0325(6) Uani d . . 1
H H24A 0.7631 -0.0049 0.6634 0.049 Uiso calc U R 1
H H24B 0.8961 0.01 0.6366 0.049 Uiso calc U R 1
H H24C 0.8115 -0.0886 0.5871 0.049 Uiso calc U R 1

loop_
_atom_site_aniso_label
_atom_site_aniso_U_11
_atom_site_aniso_U_22
_atom_site_aniso_U_33
_atom_site_aniso_U_12
_atom_site_aniso_U_13
_atom_site_aniso_U_23
O1 0.0496(11) 0.0192(9) 0.0362(11) 0.0089(8) -0.0183(9) -0.0034(8)
N1 0.0257(10) 0.0176(9) 0.0227(11) 0.0015(8) -0.0069(9) 0.0017(9)
C1 0.0246(11) 0.0195(11) 0.0248(13) -0.0043(9) -0.0036(10) -0.0001(10)
C2 0.0233(11) 0.0373(15) 0.0270(14) 0.0083(10) 0.0010(10) 0.0005(11)
C3 0.0281(13) 0.0407(15) 0.0345(16) 0.0093(11) 0.0070(12) -0.0052(12)
C4 0.0325(13) 0.0361(15) 0.0261(14) -0.0049(11) 0.0014(11) -0.0054(11)
C5 0.0529(17) 0.0281(15) 0.0320(16) -0.0002(12) -0.0177(14) -0.0007(12)
C6 0.0510(17) 0.0225(13) 0.0327(16) 0.0063(12) -0.0174(13) -0.0042(11)
C7 0.0258(11) 0.0176(11) 0.0286(13) -0.0044(9) -0.0092(10) 0.0019(10)
C8 0.0208(11) 0.0210(11) 0.0228(13) -0.0019(9) -0.0032(9) 0.0041(10)
C9 0.0185(10) 0.0217(11) 0.0197(12) 0.0003(9) -0.0022(9) 0.0020(9)
C10 0.0260(11) 0.0210(11) 0.0271(14) 0.0041(9) -0.0055(10) 0.0009(10)
C11 0.0200(11) 0.0157(10) 0.0192(12) 0.0017(8) -0.0010(9) 0.0007(9)
C12 0.0233(11) 0.0271(12) 0.0175(12) -0.0010(9) 0.0002(9) 0.0043(10)
C13 0.0180(10) 0.0304(13) 0.0255(13) -0.0016(9) -0.0001(10) 0.0023(10)
C14 0.0229(11) 0.0310(13) 0.0185(12) 0.0056(10) -0.0047(9) -0.0005(10)
C15 0.0302(13) 0.0355(14) 0.0195(13) 0.0034(11) -0.0009(10) 0.0091(11)
C16 0.0208(11) 0.0283(13) 0.0269(13) -0.0044(10) 0.0012(10) 0.0083(11)
C17 0.0223(11) 0.0300(13) 0.0213(13) 0.0037(9) 0.0017(10) 0.0024(11)
C18 0.0184(10) 0.0254(12) 0.0168(12) 0.0040(8) 0.0038(9) -0.0019(10)
C19 0.0187(10) 0.0223(11) 0.0212(13) 0.0003(8) 0.0031(9) -0.0013(9)
C20 0.0170(10) 0.0271(12) 0.0205(12) 0.0025(9) 0.0014(9) -0.0018(10)
C21 0.0223(11) 0.0224(12) 0.0206(12) 0.0040(9) 0.0067(10) -0.0033(10)
C22 0.0209(11) 0.0215(11) 0.0282(14) -0.0008(9) 0.0069(10) -0.0053(10)
C23 0.0172(10) 0.0271(12) 0.0230(13) 0.0012(9) 0.0009(10) -0.0074(10)
C24 0.0323(14) 0.0303(13) 0.0349(17) 0.0047(11) 0.0053(12) 0.0080(12)

loop_
_atom_type_symbol
_atom_type_description
_atom_type_scat_dispersion_real
_atom_type_scat_dispersion_imag
_atom_type_scat_source
C C 0.0033 0.0016 'International Tables Vol C Tables 4.2.6.8 and 6.1.1.4'
H H 0.0000 0.0000 'International Tables Vol C Tables 4.2.6.8 and 6.1.1.4'
N N 0.0061 0.0033 'International Tables Vol C Tables 4.2.6.8 and 6.1.1.4'
O O 0.0106 0.0060 'International Tables Vol C Tables 4.2.6.8 and 6.1.1.4'

loop_
_geom_angle_atom_site_label_1
_geom_angle_atom_site_label_2
_geom_angle_atom_site_label_3
_geom_angle
C7 N1 C1 127.00(18)
C7 N1 C10 111.6(2)
C1 N1 C10 121.03(19)
C6 C1 C2 118.7(2)
C6 C1 N1 119.3(2)
C2 C1 N1 122.0(2)
C3 C2 C1 119.2(2)
C3 C2 H2A 120.4
C1 C2 H2A 120.4
C4 C3 C2 122.0(2)
C4 C3 H3A 119.0
C2 C3 H3A 119.0
C3 C4 C5 118.7(3)
C3 C4 H4A 120.6
C5 C4 H4A 120.6
C4 C5 C6 120.5(2)
C4 C5 H5A 119.7
C6 C5 H5A 119.7
C5 C6 C1 120.8(2)
C5 C6 H6A 119.6
C1 C6 H6A 119.6
O1 C7 N1 126.6(2)
O1 C7 C8 125.0(2)
N1 C7 C8 108.45(19)
C11 C8 C7 112.03(18)
C11 C8 C9 116.69(18)
C7 C8 C9 103.69(19)
C11 C8 H8A 108.0
C7 C8 H8A 108.0
C9 C8 H8A 108.0
C17 C9 C10 113.29(18)
C17 C9 C8 114.72(19)
C10 C9 C8 103.07(18)
C17 C9 H9A 108.5
C10 C9 H9A 108.5
C8 C9 H9A 108.5
N1 C10 C9 104.26(18)
N1 C10 H10A 110.9
C9 C10 H10A 110.9
N1 C10 H10B 110.9
C9 C10 H10B 110.9
H10A C10 H10B 108.9
C16 C11 C12 118.5(2)
C16 C11 C8 121.04(19)
C12 C11 C8 120.5(2)
C13 C12 C11 120.9(2)
C13 C12 H12A 119.6
C11 C12 H12A 119.6
C12 C13 C14 120.1(2)
C12 C13 H13A 119.9
C14 C13 H13A 119.9
C15 C14 C13 119.7(2)
C15 C14 H14A 120.2
C13 C14 H14A 120.2
C14 C15 C16 119.9(2)
C14 C15 H15A 120.0
C16 C15 H15A 120.0
C11 C16 C15 120.9(2)
C11 C16 H16A 119.6
C15 C16 H16A 119.6
C18 C17 C9 111.21(19)
C18 C17 H17A 109.4
C9 C17 H17A 109.4
C18 C17 H17B 109.4
C9 C17 H17B 109.4
H17A C17 H17B 108.0
C19 C18 C23 117.5(2)
C19 C18 C17 121.4(2)
C23 C18 C17 121.0(2)
C20 C19 C18 121.1(2)
C20 C19 H19A 119.4
C18 C19 H19A 119.4
C19 C20 C21 121.4(2)
C19 C20 H20A 119.3
C21 C20 H20A 119.3
C20 C21 C22 117.4(2)
C20 C21 C24 121.6(2)
C22 C21 C24 121.0(2)
C23 C22 C21 121.1(2)
C23 C22 H22A 119.5
C21 C22 H22A 119.5
C22 C23 C18 121.5(2)
C22 C23 H23A 119.3
C18 C23 H23A 119.3
C21 C24 H24A 109.5
C21 C24 H24B 109.5
H24A C24 H24B 109.5
C21 C24 H24C 109.5
H24A C24 H24C 109.5
H24B C24 H24C 109.5

loop_
_geom_bond_atom_site_label_1
_geom_bond_atom_site_label_2
_geom_bond_distance
O1 C7 1.219(3)
N1 C7 1.373(3)
N1 C1 1.417(3)
N1 C10 1.469(3)
C1 C6 1.390(3)
C1 C2 1.395(3)
C2 C3 1.383(4)
C2 H2A 0.95
C3 C4 1.371(4)
C3 H3A 0.95
C4 C5 1.377(4)
C4 H4A 0.95
C5 C6 1.380(4)
C5 H5A 0.95
C6 H6A 0.95
C7 C8 1.525(3)
C8 C11 1.506(3)
C8 C9 1.536(3)
C8 H8A 1.0
C9 C17 1.524(3)
C9 C10 1.527(3)
C9 H9A 1.0
C10 H10A 0.99
C10 H10B 0.99
C11 C16 1.385(3)
C11 C12 1.385(3)
C12 C13 1.381(3)
C12 H12A 0.95
C13 C14 1.384(3)
C13 H13A 0.95
C14 C15 1.374(3)
C14 H14A 0.95
C15 C16 1.389(3)
C15 H15A 0.95
C16 H16A 0.95
C17 C18 1.510(3)
C17 H17A 0.99
C17 H17B 0.99
C18 C19 1.391(3)
C18 C23 1.394(3)
C19 C20 1.386(3)
C19 H19A 0.95
C20 C21 1.389(3)
C20 H20A 0.95
C21 C22 1.397(3)
C21 C24 1.506(3)
C22 C23 1.380(3)
C22 H22A 0.95
C23 H23A 0.95
C24 H24A 0.98
C24 H24B 0.98
C24 H24C 0.98

loop_
_geom_torsion_atom_site_label_1
_geom_torsion_atom_site_label_2
_geom_torsion_atom_site_label_3
_geom_torsion_atom_site_label_4
_geom_torsion
C7 N1 C1 C6 -170.0(2)
C10 N1 C1 C6 2.2(3)
C7 N1 C1 C2 9.4(4)
C10 N1 C1 C2 -178.4(2)
C6 C1 C2 C3 1.2(4)
N1 C1 C2 C3 -178.2(2)
C1 C2 C3 C4 -1.9(4)
C2 C3 C4 C5 1.1(4)
C3 C4 C5 C6 0.4(4)
C4 C5 C6 C1 -1.1(4)
C2 C1 C6 C5 0.3(4)
N1 C1 C6 C5 179.7(2)
C1 N1 C7 O1 -4.2(4)
C10 N1 C7 O1 -177.0(2)
C1 N1 C7 C8 174.7(2)
C10 N1 C7 C8 1.9(2)
O1 C7 C8 C11 -37.7(3)
N1 C7 C8 C11 143.40(19)
O1 C7 C8 C9 -164.4(2)
N1 C7 C8 C9 16.7(2)
C11 C8 C9 C17 85.0(2)
C7 C8 C9 C17 -151.27(18)
C11 C8 C9 C10 -151.34(19)
C7 C8 C9 C10 -27.7(2)
C7 N1 C10 C9 -19.9(2)
C1 N1 C10 C9 166.79(19)
C17 C9 C10 N1 153.47(18)
C8 C9 C10 N1 28.9(2)
C7 C8 C11 C16 114.7(2)
C9 C8 C11 C16 -126.0(2)
C7 C8 C11 C12 -63.4(3)
C9 C8 C11 C12 55.9(3)
C16 C11 C12 C13 -0.3(3)
C8 C11 C12 C13 177.8(2)
C11 C12 C13 C14 -0.9(3)
C12 C13 C14 C15 0.9(4)
C13 C14 C15 C16 0.3(4)
C12 C11 C16 C15 1.4(4)
C8 C11 C16 C15 -176.7(2)
C14 C15 C16 C11 -1.5(4)
C10 C9 C17 C18 57.9(2)
C8 C9 C17 C18 175.86(19)
C9 C17 C18 C19 -100.2(2)
C9 C17 C18 C23 76.3(3)
C23 C18 C19 C20 -1.0(3)
C17 C18 C19 C20 175.6(2)
C18 C19 C20 C21 -0.4(4)
C19 C20 C21 C22 1.5(3)
C19 C20 C21 C24 -178.0(2)
C20 C21 C22 C23 -1.2(3)
C24 C21 C22 C23 178.4(2)
C21 C22 C23 C18 -0.3(3)
C19 C18 C23 C22 1.4(3)
C17 C18 C23 C22 -175.3(2)
